data_2018836
loop_
_publ_author_name
'Motswainyana, William M.'
'Onani, Martin O.'
'Jacobs, Jeroen'
'Van Meervelt, Luc'

_publ_section_title
;
 Dichlorido{<i>N</i>-[2-(diphenylphosphanyl)benzylidene]-2-methylaniline}palladium(II)
 acetonitrile monosolvate
;
_journal_coeditor_code SK3474
_journal_issue 3
_journal_name_full 'Acta Crystallographica Section C'
_journal_page_first 209
_journal_page_last 211
_journal_paper_doi 10.1107/S0108270113002333
_journal_volume 69
_journal_year 2013
_chemical_formula_iupac '[Pd Cl2 (C26 H22 N P)] , C2 H3 N'
_chemical_formula_moiety 'C26 H22 Cl2 N P Pd, C2 H3 N'
_chemical_formula_sum 'C28 H25 Cl2 N2 P Pd'
_chemical_formula_weight 597.77
_chemical_name_systematic
'Dichlorido{<i>N</i>-[2-(diphenylphosphanyl)benzylidene]-2-methylaniline}palladium(II) acetonitrile monosolvate'
_space_group_crystal_system monoclinic
_space_group_IT_number 15
_space_group_name_Hall '-C 2yc'
_space_group_name_H-M_alt 'C 1 2/c 1'
_symmetry_space_group_name_Hall '-C 2yc'
_symmetry_space_group_name_H-M 'C 1 2/c 1'
_atom_sites_solution_hydrogens geom
_atom_sites_solution_primary direct
_atom_sites_solution_secondary difmap
_cell_angle_alpha 90.00
_cell_angle_beta 128.423(13)
_cell_angle_gamma 90.00
_cell_formula_units_Z 8
_cell_length_a 32.350(3)
_cell_length_b 9.9963(3)
_cell_length_c 20.8851(16)
_cell_measurement_reflns_used 5198
_cell_measurement_temperature 99.9(3)
_cell_measurement_theta_max 26.3143
_cell_measurement_theta_min 2.9113
_cell_volume 5291.2(12)
_computing_cell_refinement 'CrysAlis PRO (Agilent, 2012)'
_computing_data_collection 'CrysAlis PRO (Agilent, 2012)'
_computing_data_reduction 'CrysAlis PRO (Agilent, 2012)'
_computing_molecular_graphics 'OLEX2 (Dolomanov <i>et al.</i>, 2009)'
_computing_publication_material 'OLEX2 (Dolomanov <i>et al.</i>, 2009)'
_computing_structure_refinement 'SHELXL97 (Sheldrick, 2008)'
_computing_structure_solution 'SHELXS97 (Sheldrick, 2008)'
_diffrn_ambient_temperature 99.9(3)
_diffrn_detector_area_resol_mean 15.9631
_diffrn_measured_fraction_theta_full 0.997
_diffrn_measured_fraction_theta_max 0.997
_diffrn_measurement_device_type 'Agilent SuperNova diffractometer (single source at offset, Eos detector)'
_diffrn_measurement_method \w
_diffrn_radiation_monochromator mirror
_diffrn_radiation_type 'Mo K\a'
_diffrn_radiation_wavelength 0.71073
_diffrn_reflns_av_R_equivalents 0.0246
_diffrn_reflns_limit_h_max 34
_diffrn_reflns_limit_h_min -40
_diffrn_reflns_limit_k_max 10
_diffrn_reflns_limit_k_min -12
_diffrn_reflns_limit_l_max 25
_diffrn_reflns_limit_l_min -26
_diffrn_reflns_number 10592
_diffrn_reflns_theta_full 26.37
_diffrn_reflns_theta_max 26.37
_diffrn_reflns_theta_min 2.92
_exptl_absorpt_coefficient_mu 0.983
_exptl_absorpt_correction_T_max 1.00000
_exptl_absorpt_correction_T_min 0.98265
_exptl_absorpt_correction_type multi-scan
_exptl_absorpt_process_details '(CrysAlis PRO; Agilent, 2012)'
_exptl_crystal_colour yellow
_exptl_crystal_density_diffrn 1.501
_exptl_crystal_density_method 'not measured'
_exptl_crystal_description block
_exptl_crystal_F_000 2416
_exptl_crystal_size_max 0.2
_exptl_crystal_size_mid 0.2
_exptl_crystal_size_min 0.2
_refine_diff_density_max 0.749
_refine_diff_density_min -0.524
_refine_ls_extinction_method none
_refine_ls_goodness_of_fit_ref 1.052
_refine_ls_hydrogen_treatment constr
_refine_ls_matrix_type full
_refine_ls_number_parameters 309
_refine_ls_number_reflns 5391
_refine_ls_number_restraints 0
_refine_ls_restrained_S_all 1.052
_refine_ls_R_factor_all 0.0388
_refine_ls_R_factor_gt 0.0320
_refine_ls_shift/su_max 0.003
_refine_ls_shift/su_mean 0.000
_refine_ls_structure_factor_coef Fsqd
_refine_ls_weighting_details 'calc w = 1/[\s^2^(Fo^2^)+(0.0255P)^2^+11.5559P] where P=(Fo^2^+2Fc^2^)/3'
_refine_ls_weighting_scheme calc
_refine_ls_wR_factor_gt 0.0713
_refine_ls_wR_factor_ref 0.0752
_reflns_number_gt 4721
_reflns_number_total 5391
_reflns_threshold_expression I>2\s(I)
_cod_data_source_file sk3474.cif
_cod_data_source_block I
_cod_original_cell_volume 5291.3(12)
_cod_database_code 2018836
_cod_database_fobs_code 2018836

loop_
_space_group_symop_id
_space_group_symop_operation_xyz
1 'x, y, z'
2 '-x, y, -z+1/2'
3 'x+1/2, y+1/2, z'
4 '-x+1/2, y+1/2, -z+1/2'
5 '-x, -y, -z'
6 'x, -y, z-1/2'
7 '-x+1/2, -y+1/2, -z'
8 'x+1/2, -y+1/2, z-1/2'

loop_
_atom_site_type_symbol
_atom_site_label
_atom_site_fract_x
_atom_site_fract_y
_atom_site_fract_z
_atom_site_U_iso_or_equiv
_atom_site_adp_type
_atom_site_calc_flag
_atom_site_refinement_flags
_atom_site_occupancy
_atom_site_symmetry_multiplicity
_atom_site_disorder_assembly
_atom_site_disorder_group
Pd Pd1 0.637890(8) 1.06809(2) 0.634944(12) 0.01449(7) Uani d . 1 1 A .
Cl Cl1 0.57031(3) 1.21650(7) 0.58060(4) 0.02303(16) Uani d . 1 1 . .
Cl Cl2 0.67864(3) 1.15859(7) 0.76645(4) 0.02010(15) Uani d . 1 1 . .
P P1 0.60233(3) 0.98303(7) 0.51296(4) 0.01688(15) Uani d . 1 1 . .
N N1 0.69700(9) 0.9302(2) 0.68102(13) 0.0183(5) Uani d . 1 1 . .
N N2 0.38905(17) 0.4779(4) 0.1631(3) 0.0693(11) Uani d . 1 1 . .
C C1 0.71814(11) 0.8903(3) 0.64898(17) 0.0209(6) Uani d . 1 1 A .
H H1 0.7460 0.8304 0.6799 0.025 Uiso calc R 1 1 . .
C C2 0.70380(11) 0.9276(3) 0.56977(17) 0.0201(6) Uani d . 1 1 . .
C C3 0.65416(11) 0.9765(3) 0.50325(16) 0.0182(6) Uani d . 1 1 A .
C C4 0.64503(12) 1.0060(3) 0.43027(17) 0.0222(6) Uani d . 1 1 . .
H H4 0.6121 1.0377 0.3860 0.027 Uiso calc R 1 1 A .
C C5 0.68440(12) 0.9886(3) 0.42290(18) 0.0266(7) Uani d . 1 1 A .
H H5 0.6781 1.0107 0.3743 0.032 Uiso calc R 1 1 . .
C C6 0.73281(13) 0.9387(3) 0.4874(2) 0.0282(7) Uani d . 1 1 . .
H H6 0.7591 0.9268 0.4822 0.034 Uiso calc R 1 1 A .
C C7 0.74248(12) 0.9062(3) 0.56015(19) 0.0251(7) Uani d . 1 1 A .
H H7 0.7749 0.8700 0.6029 0.030 Uiso calc R 1 1 . .
C C8 0.54572(11) 1.0641(3) 0.42268(16) 0.0198(6) Uani d . 1 1 . .
C C9 0.54967(12) 1.1958(3) 0.40363(17) 0.0243(6) Uani d . 1 1 . .
H H9 0.5818 1.2404 0.4357 0.029 Uiso calc R 1 1 . .
C C10 0.50546(12) 1.2584(3) 0.33696(18) 0.0285(7) Uani d . 1 1 . .
H H10 0.5082 1.3451 0.3237 0.034 Uiso calc R 1 1 . .
C C11 0.45714(12) 1.1941(3) 0.28948(18) 0.0302(7) Uani d . 1 1 . .
H H11 0.4276 1.2377 0.2449 0.036 Uiso calc R 1 1 . .
C C12 0.45293(13) 1.0648(3) 0.30838(18) 0.0304(7) Uani d . 1 1 . .
H H12 0.4205 1.0214 0.2765 0.036 Uiso calc R 1 1 . .
C C13 0.49723(11) 0.9997(3) 0.37519(17) 0.0250(6) Uani d . 1 1 . .
H H13 0.4943 0.9128 0.3880 0.030 Uiso calc R 1 1 . .
C C14 0.58476(10) 0.8086(3) 0.50583(16) 0.0190(6) Uani d . 1 1 . .
C C15 0.59009(12) 0.7175(3) 0.46123(18) 0.0266(7) Uani d . 1 1 . .
H H15 0.6022 0.7464 0.4332 0.032 Uiso calc R 1 1 . .
C C16 0.57752(12) 0.5837(3) 0.4580(2) 0.0305(7) Uani d . 1 1 . .
H H16 0.5813 0.5231 0.4282 0.037 Uiso calc R 1 1 . .
C C17 0.55932(11) 0.5412(3) 0.4995(2) 0.0300(7) Uani d . 1 1 . .
H H17 0.5509 0.4516 0.4977 0.036 Uiso calc R 1 1 . .
C C18 0.55362(11) 0.6306(3) 0.54345(19) 0.0272(7) Uani d . 1 1 . .
H H18 0.5415 0.6011 0.5713 0.033 Uiso calc R 1 1 . .
C C19 0.56584(10) 0.7646(3) 0.54659(17) 0.0225(6) Uani d . 1 1 . .
H H19 0.5614 0.8249 0.5758 0.027 Uiso calc R 1 1 . .
C C20 0.71923(12) 0.8740(3) 0.76071(17) 0.0239(6) Uani d . 1 1 A 1
C C21 0.68644(14) 0.7899(3) 0.7662(2) 0.0311(7) Uani d . 1 1 A 1
H H21 0.6518 0.7735 0.7203 0.037 Uiso calc R 1 1 A 1
C C22 0.70622(14) 0.7324(3) 0.8402(2) 0.0330(8) Uani d . 1 1 A 1
H H22 0.6857 0.6743 0.8447 0.040 Uiso calc R 1 1 A 1
C C23 0.75659(14) 0.7626(3) 0.9067(2) 0.0333(8) Uani d . 1 1 A 1
H H23 0.7698 0.7247 0.9568 0.040 Uiso calc R 1 1 A 1
C C24 0.78840(13) 0.8462(3) 0.9028(2) 0.0347(8) Uani d . 1 1 A 1
H H24 0.8224 0.8643 0.9497 0.042 Uiso calc R 1 1 A 1
C C25 0.76964(13) 0.9056(3) 0.82715(19) 0.0299(7) Uani d . 1 1 A 1
C C26 0.80273(13) 0.9990(4) 0.8220(2) 0.0422(9) Uani d . 1 1 A 1
H H26A 0.8274 1.0419 0.8740 0.063 Uiso calc R 1 1 A 1
H H26B 0.7807 1.0654 0.7811 0.063 Uiso calc R 1 1 A 1
H H26C 0.8216 0.9506 0.8077 0.063 Uiso calc R 1 1 A 1
C C27 0.43269(18) 0.6835(6) 0.2598(3) 0.0827(17) Uani d . 1 1 . .
H H27A 0.4461 0.7419 0.2401 0.124 Uiso calc R 1 1 . .
H H27B 0.4612 0.6549 0.3143 0.124 Uiso calc R 1 1 . .
H H27C 0.4069 0.7302 0.2602 0.124 Uiso calc R 1 1 . .
C C28 0.40812(17) 0.5665(5) 0.2063(3) 0.0509(11) Uani d . 1 1 . .

loop_
_atom_site_aniso_label
_atom_site_aniso_U_11
_atom_site_aniso_U_22
_atom_site_aniso_U_33
_atom_site_aniso_U_12
_atom_site_aniso_U_13
_atom_site_aniso_U_23
Pd1 0.01842(11) 0.01280(11) 0.01271(11) -0.00138(8) 0.00990(9) 0.00025(8)
Cl1 0.0241(3) 0.0242(4) 0.0199(3) 0.0057(3) 0.0132(3) 0.0033(3)
Cl2 0.0244(3) 0.0203(3) 0.0149(3) -0.0019(3) 0.0119(3) -0.0026(3)
P1 0.0232(4) 0.0133(3) 0.0138(3) -0.0027(3) 0.0113(3) -0.0001(3)
N1 0.0247(12) 0.0167(12) 0.0152(11) 0.0030(10) 0.0132(10) 0.0034(10)
N2 0.085(3) 0.047(2) 0.088(3) -0.005(2) 0.059(3) 0.010(2)
C1 0.0255(15) 0.0170(14) 0.0201(14) 0.0008(12) 0.0141(12) 0.0020(12)
C2 0.0300(15) 0.0140(13) 0.0219(14) 0.0000(12) 0.0188(13) 0.0007(12)
C3 0.0270(14) 0.0127(13) 0.0183(13) -0.0046(12) 0.0158(12) -0.0032(11)
C4 0.0319(16) 0.0167(14) 0.0188(14) -0.0067(13) 0.0161(13) -0.0030(12)
C5 0.0443(18) 0.0191(15) 0.0255(15) -0.0054(14) 0.0262(15) -0.0023(13)
C6 0.0436(18) 0.0222(16) 0.0367(18) -0.0007(15) 0.0337(16) -0.0014(14)
C7 0.0315(16) 0.0209(15) 0.0278(16) 0.0005(13) 0.0208(14) -0.0009(13)
C8 0.0250(14) 0.0198(14) 0.0142(13) 0.0004(13) 0.0121(12) -0.0005(12)
C9 0.0327(16) 0.0181(14) 0.0183(14) -0.0020(13) 0.0139(13) -0.0010(12)
C10 0.0425(18) 0.0190(15) 0.0212(15) 0.0021(14) 0.0184(14) 0.0041(13)
C11 0.0360(17) 0.0286(17) 0.0190(15) 0.0066(15) 0.0136(14) 0.0056(14)
C12 0.0297(16) 0.0340(18) 0.0190(15) -0.0027(15) 0.0110(13) 0.0000(14)
C13 0.0292(15) 0.0239(16) 0.0178(14) -0.0033(14) 0.0126(13) 0.0024(13)
C14 0.0215(14) 0.0148(13) 0.0149(13) -0.0029(12) 0.0084(11) 0.0012(11)
C15 0.0365(17) 0.0215(16) 0.0249(15) -0.0097(14) 0.0206(14) -0.0053(13)
C16 0.0365(18) 0.0190(16) 0.0305(17) -0.0061(14) 0.0182(15) -0.0060(13)
C17 0.0239(15) 0.0174(15) 0.0356(18) -0.0053(13) 0.0119(14) 0.0033(14)
C18 0.0222(15) 0.0258(16) 0.0325(17) -0.0045(13) 0.0165(14) 0.0077(14)
C19 0.0187(14) 0.0234(15) 0.0237(15) -0.0009(12) 0.0123(12) 0.0024(13)
C20 0.0359(16) 0.0209(15) 0.0209(14) 0.0131(14) 0.0207(14) 0.0075(13)
C21 0.057(2) 0.0197(15) 0.0364(18) 0.0144(16) 0.0385(17) 0.0108(14)
C22 0.047(2) 0.0278(17) 0.0385(19) 0.0070(16) 0.0337(17) 0.0076(15)
C23 0.050(2) 0.0295(18) 0.0346(18) 0.0129(16) 0.0332(17) 0.0081(15)
C24 0.0313(17) 0.0335(19) 0.0304(17) 0.0083(16) 0.0147(15) -0.0006(15)
C25 0.0364(17) 0.0268(17) 0.0262(16) 0.0079(15) 0.0192(15) 0.0049(14)
C26 0.0329(18) 0.052(2) 0.0304(18) 0.0002(18) 0.0141(15) 0.0054(18)
C27 0.060(3) 0.119(5) 0.056(3) 0.019(3) 0.030(2) -0.028(3)
C28 0.056(3) 0.063(3) 0.044(2) 0.019(2) 0.036(2) 0.015(2)

loop_
_atom_type_symbol
_atom_type_description
_atom_type_scat_dispersion_real
_atom_type_scat_dispersion_imag
_atom_type_scat_source
C C 0.0033 0.0016 'International Tables Vol C Tables 4.2.6.8 and 6.1.1.4'
H H 0.0000 0.0000 'International Tables Vol C Tables 4.2.6.8 and 6.1.1.4'
Cl Cl 0.1484 0.1585 'International Tables Vol C Tables 4.2.6.8 and 6.1.1.4'
N N 0.0061 0.0033 'International Tables Vol C Tables 4.2.6.8 and 6.1.1.4'
P P 0.1023 0.0942 'International Tables Vol C Tables 4.2.6.8 and 6.1.1.4'
Pd Pd -0.9988 1.0072 'International Tables Vol C Tables 4.2.6.8 and 6.1.1.4'

loop_
_geom_angle_atom_site_label_1
_geom_angle_atom_site_label_2
_geom_angle_atom_site_label_3
_geom_angle
_geom_angle_publ_flag
Cl1 Pd1 Cl2 89.95(3) y
P1 Pd1 Cl1 91.45(3) y
P1 Pd1 Cl2 178.15(3) y
N1 Pd1 Cl1 178.15(7) y
N1 Pd1 Cl2 91.61(7) y
N1 Pd1 P1 87.01(7) y
C3 P1 Pd1 106.73(9) ?
C3 P1 C14 102.78(13) ?
C8 P1 Pd1 119.56(9) ?
C8 P1 C3 107.90(13) ?
C8 P1 C14 106.41(13) ?
C14 P1 Pd1 112.13(9) ?
C1 N1 Pd1 127.53(19) ?
C1 N1 C20 115.6(2) ?
C20 N1 Pd1 116.78(17) ?
N1 C1 H1 116.0 ?
N1 C1 C2 127.9(3) ?
C2 C1 H1 116.0 ?
C3 C2 C1 124.9(3) ?
C7 C2 C1 116.1(3) ?
C7 C2 C3 119.0(3) ?
C2 C3 P1 118.1(2) ?
C4 C3 P1 122.3(2) ?
C4 C3 C2 119.4(3) ?
C3 C4 H4 119.6 ?
C5 C4 C3 120.7(3) ?
C5 C4 H4 119.6 ?
C4 C5 H5 119.9 ?
C6 C5 C4 120.1(3) ?
C6 C5 H5 119.9 ?
C5 C6 H6 119.9 ?
C5 C6 C7 120.1(3) ?
C7 C6 H6 119.9 ?
C2 C7 H7 119.7 ?
C6 C7 C2 120.5(3) ?
C6 C7 H7 119.7 ?
C9 C8 P1 120.2(2) ?
C13 C8 P1 120.0(2) ?
C13 C8 C9 119.6(3) ?
C8 C9 H9 120.3 ?
C10 C9 C8 119.5(3) ?
C10 C9 H9 120.3 ?
C9 C10 H10 119.5 ?
C9 C10 C11 120.9(3) ?
C11 C10 H10 119.5 ?
C10 C11 H11 120.1 ?
C12 C11 C10 119.8(3) ?
C12 C11 H11 120.1 ?
C11 C12 H12 120.0 ?
C11 C12 C13 120.0(3) ?
C13 C12 H12 120.0 ?
C8 C13 C12 120.1(3) ?
C8 C13 H13 120.0 ?
C12 C13 H13 120.0 ?
C15 C14 P1 121.6(2) ?
C15 C14 C19 119.2(3) ?
C19 C14 P1 119.2(2) ?
C14 C15 H15 119.7 ?
C16 C15 C14 120.7(3) ?
C16 C15 H15 119.7 ?
C15 C16 H16 120.3 ?
C17 C16 C15 119.5(3) ?
C17 C16 H16 120.3 ?
C16 C17 H17 119.8 ?
C18 C17 C16 120.3(3) ?
C18 C17 H17 119.8 ?
C17 C18 H18 119.7 ?
C17 C18 C19 120.5(3) ?
C19 C18 H18 119.7 ?
C14 C19 H19 120.1 ?
C18 C19 C14 119.8(3) ?
C18 C19 H19 120.1 ?
C21 C20 N1 117.4(3) ?
C25 C20 N1 120.1(3) ?
C25 C20 C21 122.5(3) ?
C20 C21 H21 120.3 ?
C22 C21 C20 119.3(3) ?
C22 C21 H21 120.3 ?
C21 C22 H22 120.7 ?
C23 C22 C21 118.5(3) ?
C23 C22 H22 120.7 ?
C22 C23 H23 118.6 ?
C22 C23 C24 122.8(3) ?
C24 C23 H23 118.6 ?
C23 C24 H24 119.9 ?
C23 C24 C25 120.3(3) ?
C25 C24 H24 119.9 ?
C20 C25 C24 116.6(3) ?
C20 C25 C26 122.3(3) ?
C24 C25 C26 121.1(3) ?
H27A C27 H27B 109.5 ?
H27A C27 H27C 109.5 ?
H27B C27 H27C 109.5 ?
C28 C27 H27A 109.5 ?
C28 C27 H27B 109.5 ?
C28 C27 H27C 109.5 ?
N2 C28 C27 178.0(5) ?

loop_
_geom_bond_atom_site_label_1
_geom_bond_atom_site_label_2
_geom_bond_distance
_geom_bond_publ_flag
Pd1 Cl1 2.2770(7) y
Pd1 Cl2 2.3664(7) y
Pd1 P1 2.2122(8) y
Pd1 N1 2.049(2) y
P1 C3 1.811(3) ?
P1 C8 1.809(3) ?
P1 C14 1.811(3) ?
N1 C1 1.282(3) ?
N1 C20 1.454(3) ?
N2 C28 1.134(5) ?
C1 H1 0.9300 ?
C1 C2 1.462(4) ?
C2 C3 1.405(4) ?
C2 C7 1.402(4) ?
C3 C4 1.392(4) ?
C4 H4 0.9300 ?
C4 C5 1.385(4) ?
C5 H5 0.9300 ?
C5 C6 1.376(4) ?
C6 H6 0.9300 ?
C6 C7 1.386(4) ?
C7 H7 0.9300 ?
C8 C9 1.404(4) ?
C8 C13 1.387(4) ?
C9 H9 0.9300 ?
C9 C10 1.379(4) ?
C10 H10 0.9300 ?
C10 C11 1.383(4) ?
C11 H11 0.9300 ?
C11 C12 1.382(4) ?
C12 H12 0.9300 ?
C12 C13 1.393(4) ?
C13 H13 0.9300 ?
C14 C15 1.388(4) ?
C14 C19 1.393(4) ?
C15 H15 0.9300 ?
C15 C16 1.387(4) ?
C16 H16 0.9300 ?
C16 C17 1.383(4) ?
C17 H17 0.9300 ?
C17 C18 1.373(5) ?
C18 H18 0.9300 ?
C18 C19 1.386(4) ?
C19 H19 0.9300 ?
C20 C21 1.413(4) ?
C20 C25 1.368(4) ?
C21 H21 0.9300 ?
C21 C22 1.378(4) ?
C22 H22 0.9300 ?
C22 C23 1.365(5) ?
C23 H23 0.9300 ?
C23 C24 1.367(5) ?
C24 H24 0.9300 ?
C24 C25 1.422(4) ?
C25 C26 1.474(5) ?
C26 H26A 0.9600 ?
C26 H26B 0.9600 ?
C26 H26C 0.9600 ?
C27 H27A 0.9600 ?
C27 H27B 0.9600 ?
C27 H27C 0.9600 ?
C27 C28 1.464(7) ?

loop_
_geom_torsion_atom_site_label_1
_geom_torsion_atom_site_label_2
_geom_torsion_atom_site_label_3
_geom_torsion_atom_site_label_4
_geom_torsion
Pd1 P1 C3 C2 45.0(2)
Pd1 P1 C3 C4 -141.1(2)
Pd1 P1 C8 C9 61.7(3)
Pd1 P1 C8 C13 -113.7(2)
Pd1 P1 C14 C15 -143.6(2)
Pd1 P1 C14 C19 35.9(2)
Pd1 N1 C1 C2 -3.4(4)
Pd1 N1 C20 C21 68.0(3)
Pd1 N1 C20 C25 -110.6(3)
Cl1 Pd1 P1 C3 131.11(10)
Cl1 Pd1 P1 C8 8.46(11)
Cl1 Pd1 P1 C14 -117.09(10)
Cl2 Pd1 N1 C1 -140.8(2)
Cl2 Pd1 N1 C20 36.6(2)
P1 Pd1 N1 C1 37.9(2)
P1 Pd1 N1 C20 -144.6(2)
P1 C3 C4 C5 -174.3(2)
P1 C8 C9 C10 -176.7(2)
P1 C8 C13 C12 176.3(2)
P1 C14 C15 C16 178.6(2)
P1 C14 C19 C18 -178.2(2)
N1 Pd1 P1 C3 -49.93(11)
N1 Pd1 P1 C8 -172.58(13)
N1 Pd1 P1 C14 61.88(12)
N1 C1 C2 C3 -23.0(5)
N1 C1 C2 C7 159.9(3)
N1 C20 C21 C22 178.7(3)
N1 C20 C25 C24 -179.9(3)
N1 C20 C25 C26 1.8(5)
C1 N1 C20 C21 -114.3(3)
C1 N1 C20 C25 67.2(4)
C1 C2 C3 P1 -4.7(4)
C1 C2 C3 C4 -178.7(3)
C1 C2 C7 C6 -179.8(3)
C2 C3 C4 C5 -0.5(4)
C3 P1 C8 C9 -60.4(3)
C3 P1 C8 C13 124.2(2)
C3 P1 C14 C15 -29.3(3)
C3 P1 C14 C19 150.1(2)
C3 C2 C7 C6 3.0(4)
C3 C4 C5 C6 1.5(4)
C4 C5 C6 C7 -0.3(5)
C5 C6 C7 C2 -2.0(5)
C7 C2 C3 P1 172.3(2)
C7 C2 C3 C4 -1.8(4)
C8 P1 C3 C2 174.7(2)
C8 P1 C3 C4 -11.4(3)
C8 P1 C14 C15 84.0(3)
C8 P1 C14 C19 -96.6(2)
C8 C9 C10 C11 1.1(5)
C9 C8 C13 C12 0.9(4)
C9 C10 C11 C12 -0.6(5)
C10 C11 C12 C13 0.1(5)
C11 C12 C13 C8 -0.3(5)
C13 C8 C9 C10 -1.3(4)
C14 P1 C3 C2 -73.1(2)
C14 P1 C3 C4 100.7(2)
C14 P1 C8 C9 -170.1(2)
C14 P1 C8 C13 14.5(3)
C14 C15 C16 C17 0.2(5)
C15 C14 C19 C18 1.2(4)
C15 C16 C17 C18 0.1(5)
C16 C17 C18 C19 0.2(5)
C17 C18 C19 C14 -0.9(4)
C19 C14 C15 C16 -0.9(4)
C20 N1 C1 C2 179.1(3)
C20 C21 C22 C23 2.2(5)
C21 C20 C25 C24 1.7(5)
C21 C20 C25 C26 -176.7(3)
C21 C22 C23 C24 -0.8(5)
C22 C23 C24 C25 -0.3(5)
C23 C24 C25 C20 -0.1(5)
C23 C24 C25 C26 178.2(3)
C25 C20 C21 C22 -2.7(5)
